data_7038472
loop_
_publ_author_name
'Ghorui, Tapas'
'Roy, Sima'
'Pramanik, Shuvam'
'Pramanik, Kausikisankar'

_publ_section_title
;
 RhCl(PPh3)3-mediated C-H oxyfunctionalization of pyrrolido-functionalized
 bisazoaromatic pincers: a combined experimental and theoretical scrutiny
 of redox-active and spectroscopic properties.
;
_journal_issue 13
_journal_name_full 'Dalton transactions (Cambridge, England : 2003)'
_journal_page_first 5720
_journal_page_last 5729
_journal_paper_doi 10.1039/c5dt05044h
_journal_volume 45
_journal_year 2016
_chemical_formula_sum 'C110 H81 Br4 Cl2 N13 O2 P4 Rh2'
_chemical_formula_weight 2337.11
_space_group_crystal_system monoclinic
_space_group_IT_number 14
_space_group_name_Hall '-P 2ybc'
_space_group_name_H-M_alt 'P 1 21/c 1'
_symmetry_space_group_name_Hall '-P 2ybc'
_symmetry_space_group_name_H-M 'P 1 21/c 1'
_atom_sites_solution_hydrogens geom
_audit_creation_method SHELXL-2014/7
_audit_update_record
;
2016-02-12 deposited with the CCDC.
2016-02-19 downloaded from the CCDC.
;
_cell_angle_alpha 90
_cell_angle_beta 99.3320(10)
_cell_angle_gamma 90
_cell_formula_units_Z 4
_cell_length_a 31.4850(11)
_cell_length_b 16.3476(5)
_cell_length_c 19.3520(6)
_cell_measurement_reflns_used 105473
_cell_measurement_temperature 130(2)
_cell_measurement_theta_max 28.352
_cell_measurement_theta_min 2.328
_cell_volume 9828.7(5)
_computing_cell_refinement 'SMART APEX II'
_computing_data_collection 'SMART APEX II (Bruker,2010)'
_computing_data_reduction 'SAINT (Bruker,2000)'
_computing_structure_refinement 'SHELXL-2014/7 (Sheldrick, 2014)'
_diffrn_ambient_temperature 130(2)
_diffrn_measured_fraction_theta_full 0.997
_diffrn_measured_fraction_theta_max 0.995
_diffrn_measurement_device_type 'Bruker APEX-II CCD'
_diffrn_measurement_method '\f and \w scans'
_diffrn_radiation_type MoK\a
_diffrn_radiation_wavelength 0.71073
_diffrn_reflns_av_R_equivalents 0.0516
_diffrn_reflns_av_unetI/netI 0.0413
_diffrn_reflns_Laue_measured_fraction_full 0.997
_diffrn_reflns_Laue_measured_fraction_max 0.995
_diffrn_reflns_limit_h_max 42
_diffrn_reflns_limit_h_min -41
_diffrn_reflns_limit_k_max 21
_diffrn_reflns_limit_k_min -21
_diffrn_reflns_limit_l_max 25
_diffrn_reflns_limit_l_min -25
_diffrn_reflns_number 153092
_diffrn_reflns_point_group_measured_fraction_full 0.997
_diffrn_reflns_point_group_measured_fraction_max 0.995
_diffrn_reflns_theta_full 25.242
_diffrn_reflns_theta_max 28.352
_diffrn_reflns_theta_min 2.328
_exptl_absorpt_coefficient_mu 2.141
_exptl_absorpt_correction_T_max 0.610
_exptl_absorpt_correction_T_min 0.431
_exptl_absorpt_correction_type multi-scan
_exptl_absorpt_process_details SADABS
_exptl_crystal_colour brown-green
_exptl_crystal_density_diffrn 1.579
_exptl_crystal_density_method 'not measured'
_exptl_crystal_description parallelopiped
_exptl_crystal_F_000 4688
_exptl_crystal_size_max 0.42
_exptl_crystal_size_mid 0.33
_exptl_crystal_size_min 0.23
_refine_diff_density_max 2.273
_refine_diff_density_min -1.333
_refine_diff_density_rms 0.129
_refine_ls_extinction_coef 0.00034(4)
_refine_ls_extinction_expression Fc^*^=kFc[1+0.001xFc^2^\l^3^/sin(2\q)]^-1/4^
_refine_ls_extinction_method 'SHELXL-2014/7 (Sheldrick 2014'
_refine_ls_goodness_of_fit_ref 1.063
_refine_ls_hydrogen_treatment constr
_refine_ls_matrix_type full
_refine_ls_number_parameters 1197
_refine_ls_number_reflns 24426
_refine_ls_number_restraints 7
_refine_ls_restrained_S_all 1.065
_refine_ls_R_factor_all 0.0741
_refine_ls_R_factor_gt 0.0498
_refine_ls_shift/su_max 0.002
_refine_ls_shift/su_mean 0.000
_refine_ls_structure_factor_coef Fsqd
_refine_ls_weighting_details 'w=1/[\s^2^(Fo^2^)+(0.0256P)^2^+55.6622P] where P=(Fo^2^+2Fc^2^)/3'
_refine_ls_weighting_scheme calc
_refine_ls_wR_factor_gt 0.1043
_refine_ls_wR_factor_ref 0.1198
_reflns_Friedel_coverage 0.000
_reflns_number_gt 19151
_reflns_number_total 24426
_reflns_threshold_expression 'I > 2\s(I)'
_cod_data_source_file c5dt05044h2.cif
_cod_data_source_block 1
_cod_depositor_comments 'Adding full bibliography for 7038472.cif.'
_cod_database_code 7038472
_shelx_shelxl_version_number 2014/7
_shelx_space_group_comment
;
The symmetry employed for this shelxl refinement is uniquely defined
by the following loop, which should always be used as a source of
symmetry information in preference to the above space-group names.
They are only intended as comments.
;
_shelx_estimated_absorpt_t_min 0.467
_shelx_estimated_absorpt_t_max 0.639

loop_
_space_group_symop_operation_xyz
'x, y, z'
'-x, y+1/2, -z+1/2'
'-x, -y, -z'
'x, -y-1/2, z-1/2'

loop_
_atom_site_label
_atom_site_type_symbol
_atom_site_fract_x
_atom_site_fract_y
_atom_site_fract_z
_atom_site_U_iso_or_equiv
_atom_site_adp_type
_atom_site_occupancy
_atom_site_site_symmetry_order
_atom_site_calc_flag
_atom_site_refinement_flags_posn
_atom_site_refinement_flags_adp
_atom_site_refinement_flags_occupancy
_atom_site_disorder_assembly
_atom_site_disorder_group
C72A C 1.0111(4) 0.5713(7) 0.9217(6) 0.0266(14) Uani 0.444(10) 1 d . . P A 1
H72A H 1.0207 0.5771 0.9705 0.032 Uiso 0.444(10) 1 calc R U P A 1
C71A C 0.9833(3) 0.5093(7) 0.8969(5) 0.0266(14) Uani 0.444(10) 1 d . . P A 1
H71A H 0.9748 0.4701 0.9282 0.032 Uiso 0.444(10) 1 calc R U P A 1
C70A C 0.9674(3) 0.5044(6) 0.8250(5) 0.0266(14) Uani 0.444(10) 1 d D . P A 1
H70A H 0.9478 0.4621 0.8078 0.032 Uiso 0.444(10) 1 calc R U P A 1
C69A C 0.98054(13) 0.5625(3) 0.7772(2) 0.0266(14) Uani 0.444(10) 1 d D . P A 1
C74A C 1.0095(3) 0.6193(6) 0.8035(5) 0.0266(14) Uani 0.444(10) 1 d D . P A 1
H74A H 1.0198 0.6565 0.7723 0.032 Uiso 0.444(10) 1 calc R U P A 1
C73A C 1.0250(4) 0.6254(7) 0.8748(5) 0.0266(14) Uani 0.444(10) 1 d . . P A 1
H73A H 1.0453 0.6668 0.8915 0.032 Uiso 0.444(10) 1 calc R U P A 1
C72B C 1.0189(3) 0.5881(7) 0.9144(5) 0.0289(12) Uani 0.556(10) 1 d . . P A 2
H72B H 1.0321 0.5952 0.9618 0.035 Uiso 0.556(10) 1 calc R U P A 2
C71B C 0.9763(2) 0.5607(6) 0.8992(4) 0.0289(12) Uani 0.556(10) 1 d . . P A 2
H71B H 0.9607 0.5480 0.9359 0.035 Uiso 0.556(10) 1 calc R U P A 2
C70B C 0.9572(2) 0.5522(6) 0.8298(4) 0.0289(12) Uani 0.556(10) 1 d D . P A 2
H70B H 0.9275 0.5391 0.8189 0.035 Uiso 0.556(10) 1 calc R U P A 2
C69B C 0.98054(13) 0.5625(3) 0.7772(2) 0.0289(12) Uani 0.556(10) 1 d D . P A 2
C74B C 1.0225(2) 0.5946(6) 0.7932(4) 0.0289(12) Uani 0.556(10) 1 d D . P A 2
H74B H 1.0378 0.6094 0.7566 0.035 Uiso 0.556(10) 1 calc R U P A 2
C73B C 1.0414(3) 0.6044(6) 0.8626(4) 0.0289(12) Uani 0.556(10) 1 d . . P A 2
H73B H 1.0703 0.6227 0.8736 0.035 Uiso 0.556(10) 1 calc R U P A 2
Rh1 Rh 0.62409(2) 0.93038(2) 0.73248(2) 0.01249(7) Uani 1 1 d . . . . .
Rh2 Rh 0.88353(2) 0.53520(2) 0.65419(2) 0.01281(7) Uani 1 1 d . . . . .
Br1 Br 0.76569(2) 0.99840(4) 0.50117(3) 0.05040(16) Uani 1 1 d . . . . .
Br2 Br 0.35752(2) 0.84641(3) 0.90861(3) 0.03903(13) Uani 1 1 d . . . . .
Br3 Br 0.83870(2) 0.17976(3) 0.81856(3) 0.04081(13) Uani 1 1 d . . . . .
Br4 Br 0.87089(2) 1.11434(3) 0.48468(3) 0.03386(11) Uani 1 1 d . . . . .
Cl1 Cl 0.55099(3) 0.89074(6) 0.69301(5) 0.01961(18) Uani 1 1 d . . . . .
Cl2 Cl 0.87857(3) 0.66218(5) 0.71421(5) 0.01919(18) Uani 1 1 d . . . . .
P1 P 0.64246(3) 0.79418(6) 0.76794(5) 0.01414(18) Uani 1 1 d . . . . .
P2 P 0.60339(3) 1.06620(6) 0.69531(5) 0.01408(18) Uani 1 1 d . . . . .
P3 P 0.95980(3) 0.54603(6) 0.68434(5) 0.01570(18) Uani 1 1 d D . . . .
P4 P 0.80664(3) 0.52404(6) 0.62624(5) 0.01434(18) Uani 1 1 d . . . . .
O1 O 0.64375(9) 0.91112(16) 0.63679(13) 0.0182(5) Uani 1 1 d . . . . .
O2 O 0.87873(8) 0.47088(16) 0.74368(13) 0.0174(5) Uani 1 1 d . . . . .
N1 N 0.62695(10) 0.96031(18) 0.83547(16) 0.0149(6) Uani 1 1 d . . . . .
N2 N 0.69840(9) 0.99371(19) 0.82006(16) 0.0148(6) Uani 1 1 d . . . . .
N3 N 0.68371(10) 0.96598(18) 0.75849(16) 0.0147(6) Uani 1 1 d . . . . .
N4 N 0.56292(10) 0.93299(19) 0.88039(16) 0.0170(6) Uani 1 1 d . . . . .
N5 N 0.54725(10) 0.9296(2) 0.93698(17) 0.0187(6) Uani 1 1 d . . . . .
N6 N 0.88672(10) 0.56018(19) 0.54969(16) 0.0166(6) Uani 1 1 d . . . . .
N7 N 0.88933(10) 0.4138(2) 0.55065(16) 0.0177(6) Uani 1 1 d . . . . .
N8 N 0.88792(9) 0.42608(19) 0.61579(16) 0.0156(6) Uani 1 1 d . . . . .
N9 N 0.88325(10) 0.7007(2) 0.51428(17) 0.0193(7) Uani 1 1 d . . . . .
N10 N 0.88164(11) 0.7451(2) 0.45935(17) 0.0226(7) Uani 1 1 d . . . . .
C1 C 0.68304(12) 0.9402(2) 0.6397(2) 0.0173(7) Uani 1 1 d . . . . .
C2 C 0.70170(13) 0.9502(3) 0.5785(2) 0.0228(8) Uani 1 1 d . . . . .
H2 H 0.6862 0.9358 0.5339 0.027 Uiso 1 1 calc R U . . .
C3 C 0.74273(14) 0.9810(3) 0.5849(2) 0.0269(9) Uani 1 1 d . . . . .
C4 C 0.76774(14) 1.0028(3) 0.6484(2) 0.0279(9) Uani 1 1 d . . . . .
H4 H 0.7964 1.0219 0.6503 0.033 Uiso 1 1 calc R U . . .
C5 C 0.74954(12) 0.9956(3) 0.7085(2) 0.0215(8) Uani 1 1 d . . . . .
H5 H 0.7655 1.0103 0.7527 0.026 Uiso 1 1 calc R U . . .
C6 C 0.70737(12) 0.9665(2) 0.70337(19) 0.0160(7) Uani 1 1 d . . . . .
C7 C 0.66745(11) 0.9896(2) 0.86163(19) 0.0153(7) Uani 1 1 d . . . . .
C8 C 0.67108(12) 1.0080(2) 0.9337(2) 0.0204(8) Uani 1 1 d . . . . .
H8 H 0.6954 1.0299 0.9634 0.024 Uiso 1 1 calc R U . . .
C9 C 0.63185(13) 0.9874(2) 0.9521(2) 0.0206(8) Uani 1 1 d . . . . .
H9 H 0.6241 0.9919 0.9974 0.025 Uiso 1 1 calc R U . . .
C10 C 0.60532(12) 0.9584(2) 0.89091(19) 0.0164(7) Uani 1 1 d . . . . .
C11 C 0.50301(12) 0.9070(2) 0.9260(2) 0.0183(7) Uani 1 1 d . . . . .
C12 C 0.48470(13) 0.9004(2) 0.9866(2) 0.0202(8) Uani 1 1 d . . . . .
H12 H 0.5019 0.9088 1.0312 0.024 Uiso 1 1 calc R U . . .
C13 C 0.44121(13) 0.8814(2) 0.9819(2) 0.0244(9) Uani 1 1 d . . . . .
H13 H 0.4285 0.8758 1.0229 0.029 Uiso 1 1 calc R U . . .
C14 C 0.41693(13) 0.8708(2) 0.9165(3) 0.0259(9) Uani 1 1 d . . . . .
C15 C 0.43455(13) 0.8775(2) 0.8556(2) 0.0255(9) Uani 1 1 d . . . . .
H15 H 0.4171 0.8697 0.8112 0.031 Uiso 1 1 calc R U . . .
C16 C 0.47788(13) 0.8957(2) 0.8601(2) 0.0235(8) Uani 1 1 d . . . . .
H16 H 0.4904 0.9004 0.8188 0.028 Uiso 1 1 calc R U . . .
C17 C 0.62706(12) 0.7144(2) 0.7030(2) 0.0177(7) Uani 1 1 d . . . . .
C18 C 0.60532(13) 0.7313(2) 0.6361(2) 0.0196(8) Uani 1 1 d . . . . .
H18 H 0.6004 0.7863 0.6210 0.024 Uiso 1 1 calc R U . . .
C19 C 0.59080(13) 0.6665(2) 0.5914(2) 0.0219(8) Uani 1 1 d . . . . .
H19 H 0.5760 0.6777 0.5456 0.026 Uiso 1 1 calc R U . . .
C20 C 0.59769(13) 0.5864(2) 0.6129(2) 0.0225(8) Uani 1 1 d . . . . .
H20 H 0.5866 0.5428 0.5829 0.027 Uiso 1 1 calc R U . . .
C21 C 0.62076(16) 0.5700(3) 0.6785(2) 0.0310(10) Uani 1 1 d . . . . .
H21 H 0.6266 0.5149 0.6926 0.037 Uiso 1 1 calc R U . . .
C22 C 0.63532(16) 0.6330(3) 0.7236(2) 0.0296(10) Uani 1 1 d . . . . .
H22 H 0.6510 0.6212 0.7687 0.036 Uiso 1 1 calc R U . . .
C23 C 0.70029(12) 0.7826(2) 0.7931(2) 0.0172(7) Uani 1 1 d . . . . .
C24 C 0.72456(14) 0.7499(3) 0.7452(2) 0.0248(8) Uani 1 1 d . . . . .
H24 H 0.7106 0.7304 0.7011 0.030 Uiso 1 1 calc R U . . .
C25 C 0.76908(14) 0.7460(3) 0.7623(3) 0.0321(10) Uani 1 1 d . . . . .
H25 H 0.7855 0.7237 0.7297 0.039 Uiso 1 1 calc R U . . .
C26 C 0.78960(15) 0.7740(3) 0.8260(3) 0.0327(10) Uani 1 1 d . . . . .
H26 H 0.8200 0.7700 0.8377 0.039 Uiso 1 1 calc R U . . .
C27 C 0.76612(14) 0.8080(3) 0.8732(2) 0.0268(9) Uani 1 1 d . . . . .
H27 H 0.7805 0.8276 0.9170 0.032 Uiso 1 1 calc R U . . .
C28 C 0.72185(13) 0.8136(2) 0.8569(2) 0.0204(8) Uani 1 1 d . . . . .
H28 H 0.7060 0.8385 0.8889 0.024 Uiso 1 1 calc R U . . .
C29 C 0.61662(12) 0.7566(2) 0.8402(2) 0.0174(7) Uani 1 1 d . . . . .
C30 C 0.63824(14) 0.7279(3) 0.9036(2) 0.0277(9) Uani 1 1 d . . . . .
H30 H 0.6688 0.7288 0.9125 0.033 Uiso 1 1 calc R U . . .
C31 C 0.61574(15) 0.6979(3) 0.9542(2) 0.0355(11) Uani 1 1 d . . . . .
H31 H 0.6310 0.6801 0.9980 0.043 Uiso 1 1 calc R U . . .
C32 C 0.57158(14) 0.6939(3) 0.9412(2) 0.0262(9) Uani 1 1 d . . . . .
H32 H 0.5563 0.6727 0.9758 0.031 Uiso 1 1 calc R U . . .
C33 C 0.54954(14) 0.7206(3) 0.8780(2) 0.0296(10) Uani 1 1 d . . . . .
H33 H 0.5190 0.7168 0.8686 0.035 Uiso 1 1 calc R U . . .
C34 C 0.57174(13) 0.7531(3) 0.8279(2) 0.0269(9) Uani 1 1 d . . . . .
H34 H 0.5563 0.7731 0.7850 0.032 Uiso 1 1 calc R U . . .
C35 C 0.57512(12) 1.0776(2) 0.6055(2) 0.0172(7) Uani 1 1 d . . . . .
C36 C 0.55897(13) 1.1547(2) 0.5836(2) 0.0224(8) Uani 1 1 d . . . . .
H36 H 0.5621 1.1992 0.6156 0.027 Uiso 1 1 calc R U . . .
C37 C 0.53847(14) 1.1666(3) 0.5153(2) 0.0268(9) Uani 1 1 d . . . . .
H37 H 0.5274 1.2191 0.5011 0.032 Uiso 1 1 calc R U . . .
C38 C 0.53396(15) 1.1032(3) 0.4679(2) 0.0301(10) Uani 1 1 d . . . . .
H38 H 0.5200 1.1117 0.4211 0.036 Uiso 1 1 calc R U . . .
C39 C 0.55015(17) 1.0265(3) 0.4893(2) 0.0371(12) Uani 1 1 d . . . . .
H39 H 0.5474 0.9825 0.4568 0.045 Uiso 1 1 calc R U . . .
C40 C 0.57028(15) 1.0136(3) 0.5577(2) 0.0281(9) Uani 1 1 d . . . . .
H40 H 0.5808 0.9607 0.5719 0.034 Uiso 1 1 calc R U . . .
C41 C 0.65082(12) 1.1303(2) 0.6967(2) 0.0189(8) Uani 1 1 d . . . . .
C42 C 0.66896(13) 1.1388(2) 0.6360(2) 0.0231(8) Uani 1 1 d . . . . .
H42 H 0.6547 1.1164 0.5931 0.028 Uiso 1 1 calc R U . . .
C43 C 0.70777(14) 1.1796(3) 0.6376(3) 0.0317(10) Uani 1 1 d . . . . .
H43 H 0.7203 1.1842 0.5963 0.038 Uiso 1 1 calc R U . . .
C44 C 0.72818(15) 1.2137(3) 0.6996(3) 0.0366(12) Uani 1 1 d . . . . .
H44 H 0.7546 1.2421 0.7007 0.044 Uiso 1 1 calc R U . . .
C45 C 0.71032(14) 1.2066(3) 0.7600(3) 0.0327(10) Uani 1 1 d . . . . .
H45 H 0.7243 1.2306 0.8023 0.039 Uiso 1 1 calc R U . . .
C46 C 0.67188(13) 1.1644(2) 0.7590(2) 0.0240(8) Uani 1 1 d . . . . .
H46 H 0.6600 1.1588 0.8008 0.029 Uiso 1 1 calc R U . . .
C47 C 0.56908(12) 1.1188(2) 0.74821(19) 0.0164(7) Uani 1 1 d . . . . .
C48 C 0.53730(13) 1.0746(3) 0.7741(2) 0.0236(8) Uani 1 1 d . . . . .
H48 H 0.5352 1.0172 0.7669 0.028 Uiso 1 1 calc R U . . .
C49 C 0.50864(14) 1.1139(3) 0.8106(2) 0.0291(9) Uani 1 1 d . . . . .
H49 H 0.4868 1.0832 0.8275 0.035 Uiso 1 1 calc R U . . .
C50 C 0.51159(15) 1.1970(3) 0.8225(2) 0.0301(10) Uani 1 1 d . . . . .
H50 H 0.4921 1.2235 0.8480 0.036 Uiso 1 1 calc R U . . .
C51 C 0.54317(15) 1.2416(3) 0.7971(2) 0.0299(10) Uani 1 1 d . . . . .
H51 H 0.5452 1.2990 0.8047 0.036 Uiso 1 1 calc R U . . .
C52 C 0.57200(13) 1.2027(3) 0.7604(2) 0.0241(8) Uani 1 1 d . . . . .
H52 H 0.5938 1.2336 0.7436 0.029 Uiso 1 1 calc R U . . .
C53 C 0.87609(12) 0.3922(2) 0.7283(2) 0.0175(7) Uani 1 1 d . . . . .
C54 C 0.86367(13) 0.3345(3) 0.7759(2) 0.0237(8) Uani 1 1 d . . . . .
H54 H 0.8576 0.3516 0.8202 0.028 Uiso 1 1 calc R U . . .
C55 C 0.86054(13) 0.2534(3) 0.7569(2) 0.0272(9) Uani 1 1 d . . . . .
C56 C 0.87068(14) 0.2236(3) 0.6940(3) 0.0297(10) Uani 1 1 d . . . . .
H56 H 0.8699 0.1666 0.6842 0.036 Uiso 1 1 calc R U . . .
C57 C 0.88202(14) 0.2795(2) 0.6460(2) 0.0256(9) Uani 1 1 d . . . . .
H57 H 0.8886 0.2614 0.6024 0.031 Uiso 1 1 calc R U . . .
C58 C 0.88356(12) 0.3626(2) 0.6628(2) 0.0195(8) Uani 1 1 d . . . . .
C59 C 0.88872(12) 0.4857(2) 0.51579(19) 0.0175(7) Uani 1 1 d . . . . .
C60 C 0.88849(13) 0.4972(3) 0.4436(2) 0.0223(8) Uani 1 1 d . . . . .
H60 H 0.8895 0.4558 0.4094 0.027 Uiso 1 1 calc R U . . .
C61 C 0.88649(13) 0.5806(3) 0.4327(2) 0.0233(8) Uani 1 1 d . . . . .
H61 H 0.8859 0.6079 0.3892 0.028 Uiso 1 1 calc R U . . .
C62 C 0.88549(12) 0.6176(2) 0.49873(19) 0.0186(7) Uani 1 1 d . . . . .
C63 C 0.87972(13) 0.8304(2) 0.4711(2) 0.0211(8) Uani 1 1 d . . . . .
C64 C 0.87556(17) 0.8783(3) 0.4109(2) 0.0327(11) Uani 1 1 d . . . . .
H64 H 0.8744 0.8528 0.3666 0.039 Uiso 1 1 calc R U . . .
C65 C 0.87311(16) 0.9632(3) 0.4149(2) 0.0331(10) Uani 1 1 d . . . . .
H65 H 0.8697 0.9957 0.3737 0.040 Uiso 1 1 calc R U . . .
C66 C 0.87568(13) 0.9991(3) 0.4799(2) 0.0237(8) Uani 1 1 d . . . . .
C67 C 0.88068(16) 0.9524(3) 0.5404(2) 0.0323(10) Uani 1 1 d . . . . .
H67 H 0.8826 0.9783 0.5848 0.039 Uiso 1 1 calc R U . . .
C68 C 0.88282(15) 0.8678(3) 0.5363(2) 0.0290(9) Uani 1 1 d . . . . .
H68 H 0.8864 0.8356 0.5777 0.035 Uiso 1 1 calc R U . . .
C75 C 0.98643(12) 0.4528(2) 0.6628(2) 0.0227(8) Uani 1 1 d . . . . .
C76 C 1.00126(19) 0.3950(3) 0.7134(3) 0.0451(13) Uani 1 1 d . . . . .
H76 H 0.9986 0.4048 0.7609 0.054 Uiso 1 1 calc R U . . .
C77 C 1.0198(3) 0.3235(4) 0.6953(5) 0.074(2) Uani 1 1 d . . . . .
H77 H 1.0299 0.2845 0.7306 0.089 Uiso 1 1 calc R U . . .
C78 C 1.0237(2) 0.3080(3) 0.6270(5) 0.068(2) Uani 1 1 d . . . . .
H78 H 1.0361 0.2581 0.6149 0.082 Uiso 1 1 calc R U . . .
C79 C 1.00972(16) 0.3649(4) 0.5760(3) 0.0480(15) Uani 1 1 d . . . . .
H79 H 1.0134 0.3552 0.5289 0.058 Uiso 1 1 calc R U . . .
C80 C 0.99013(13) 0.4366(3) 0.5935(2) 0.0287(9) Uani 1 1 d . . . . .
H80 H 0.9793 0.4747 0.5579 0.034 Uiso 1 1 calc R U . . .
C81 C 0.98490(12) 0.6280(2) 0.6411(2) 0.0202(8) Uani 1 1 d . . . . .
C82 C 1.02651(14) 0.6194(3) 0.6258(3) 0.0357(11) Uani 1 1 d . . . . .
H82 H 1.0411 0.5687 0.6341 0.043 Uiso 1 1 calc R U . . .
C83 C 1.04659(16) 0.6846(3) 0.5985(3) 0.0433(13) Uani 1 1 d . . . . .
H83 H 1.0746 0.6779 0.5872 0.052 Uiso 1 1 calc R U . . .
C84 C 1.02605(15) 0.7596(3) 0.5876(3) 0.0350(11) Uani 1 1 d . . . . .
H84 H 1.0403 0.8047 0.5704 0.042 Uiso 1 1 calc R U . . .
C85 C 0.98480(15) 0.7680(3) 0.6019(3) 0.0311(10) Uani 1 1 d . . . . .
H85 H 0.9703 0.8189 0.5936 0.037 Uiso 1 1 calc R U . . .
C86 C 0.96428(13) 0.7026(3) 0.6283(2) 0.0238(8) Uani 1 1 d . . . . .
H86 H 0.9358 0.7091 0.6377 0.029 Uiso 1 1 calc R U . . .
C87 C 0.77925(12) 0.4988(2) 0.69978(19) 0.0176(7) Uani 1 1 d . . . . .
C88 C 0.79218(14) 0.5396(3) 0.7626(2) 0.0253(9) Uani 1 1 d . . . . .
H88 H 0.8172 0.5729 0.7685 0.030 Uiso 1 1 calc R U . . .
C89 C 0.76854(16) 0.5319(3) 0.8170(2) 0.0364(11) Uani 1 1 d . . . . .
H89 H 0.7771 0.5614 0.8593 0.044 Uiso 1 1 calc R U . . .
C90 C 0.73274(16) 0.4817(3) 0.8103(2) 0.0377(12) Uani 1 1 d . . . . .
H90 H 0.7171 0.4759 0.8480 0.045 Uiso 1 1 calc R U . . .
C91 C 0.71993(14) 0.4400(3) 0.7482(2) 0.0298(10) Uani 1 1 d . . . . .
H91 H 0.6956 0.4049 0.7433 0.036 Uiso 1 1 calc R U . . .
C92 C 0.74274(13) 0.4494(3) 0.6926(2) 0.0238(8) Uani 1 1 d . . . . .
H92 H 0.7333 0.4220 0.6496 0.029 Uiso 1 1 calc R U . . .
C93 C 0.79098(12) 0.4446(2) 0.56061(19) 0.0176(7) Uani 1 1 d . . . . .
C94 C 0.79008(12) 0.3625(2) 0.5799(2) 0.0213(8) Uani 1 1 d . . . . .
H94 H 0.7944 0.3479 0.6281 0.026 Uiso 1 1 calc R U . . .
C95 C 0.78285(14) 0.3018(3) 0.5290(2) 0.0273(9) Uani 1 1 d . . . . .
H95 H 0.7824 0.2460 0.5424 0.033 Uiso 1 1 calc R U . . .
C96 C 0.77620(15) 0.3231(3) 0.4585(2) 0.0329(10) Uani 1 1 d . . . . .
H96 H 0.7712 0.2816 0.4237 0.039 Uiso 1 1 calc R U . . .
C97 C 0.77686(14) 0.4038(3) 0.4390(2) 0.0302(10) Uani 1 1 d . . . . .
H97 H 0.7720 0.4180 0.3908 0.036 Uiso 1 1 calc R U . . .
C98 C 0.78462(13) 0.4652(3) 0.4899(2) 0.0220(8) Uani 1 1 d . . . . .
H98 H 0.7856 0.5208 0.4761 0.026 Uiso 1 1 calc R U . . .
C99 C 0.77699(12) 0.6144(2) 0.59041(18) 0.0180(7) Uani 1 1 d . . . . .
C100 C 0.79796(13) 0.6870(2) 0.5800(2) 0.0211(8) Uani 1 1 d . . . . .
H100 H 0.8285 0.6898 0.5898 0.025 Uiso 1 1 calc R U . . .
C101 C 0.77414(15) 0.7556(3) 0.5552(2) 0.0281(9) Uani 1 1 d . . . . .
H101 H 0.7884 0.8053 0.5478 0.034 Uiso 1 1 calc R U . . .
C102 C 0.72965(15) 0.7515(3) 0.5413(2) 0.0288(9) Uani 1 1 d . . . . .
H102 H 0.7134 0.7986 0.5248 0.035 Uiso 1 1 calc R U . . .
C103 C 0.70874(14) 0.6792(3) 0.5514(2) 0.0280(9) Uani 1 1 d . . . . .
H103 H 0.6782 0.6768 0.5414 0.034 Uiso 1 1 calc R U . . .
C104 C 0.73191(13) 0.6106(3) 0.5758(2) 0.0239(8) Uani 1 1 d . . . . .
H104 H 0.7174 0.5610 0.5827 0.029 Uiso 1 1 calc R U . . .
N11 N 0.6282(3) 0.3829(6) 0.8135(6) 0.131(3) Uiso 1 1 d . . . . .
C105 C 0.6431(3) 0.3465(7) 0.8690(6) 0.103(3) Uiso 1 1 d . . . . .
C106 C 0.6591(5) 0.3168(9) 0.9436(8) 0.145(5) Uiso 1 1 d . . . . .
N12 N 0.8890(2) 1.0150(3) 0.7347(4) 0.083(2) Uani 1 1 d . . . . .
C107 C 0.87824(18) 0.9514(3) 0.7329(3) 0.0405(12) Uani 1 1 d . . . . .
C108 C 0.8623(3) 0.8696(4) 0.7287(4) 0.090(3) Uani 1 1 d . . . . .
H10D H 0.8469 0.8591 0.7680 0.136 Uiso 1 1 calc R U . . .
H10E H 0.8864 0.8313 0.7307 0.136 Uiso 1 1 calc R U . . .
H10F H 0.8426 0.8622 0.6845 0.136 Uiso 1 1 calc R U . . .
N13 N 0.6416(4) 0.9795(10) 0.4057(8) 0.213(6) Uiso 1 1 d D . . . .
C109 C 0.6080(4) 0.9815(7) 0.3666(6) 0.120 Uiso 1 1 d D U . . .
C110 C 0.5665(4) 0.9855(9) 0.3176(7) 0.143(5) Uiso 1 1 d D . . . .

loop_
_atom_site_aniso_label
_atom_site_aniso_U_11
_atom_site_aniso_U_22
_atom_site_aniso_U_33
_atom_site_aniso_U_23
_atom_site_aniso_U_13
_atom_site_aniso_U_12
C72A 0.028(2) 0.031(3) 0.020(2) 0.0010(17) 0.0009(18) -0.0014(18)
C71A 0.028(2) 0.031(3) 0.020(2) 0.0010(17) 0.0009(18) -0.0014(18)
C70A 0.028(2) 0.031(3) 0.020(2) 0.0010(17) 0.0009(18) -0.0014(18)
C69A 0.028(2) 0.031(3) 0.020(2) 0.0010(17) 0.0009(18) -0.0014(18)
C74A 0.028(2) 0.031(3) 0.020(2) 0.0010(17) 0.0009(18) -0.0014(18)
C73A 0.028(2) 0.031(3) 0.020(2) 0.0010(17) 0.0009(18) -0.0014(18)
C72B 0.0171(18) 0.052(3) 0.0171(18) -0.0008(15) 0.0000(13) -0.0077(15)
C71B 0.0171(18) 0.052(3) 0.0171(18) -0.0008(15) 0.0000(13) -0.0077(15)
C70B 0.0171(18) 0.052(3) 0.0171(18) -0.0008(15) 0.0000(13) -0.0077(15)
C69B 0.0171(18) 0.052(3) 0.0171(18) -0.0008(15) 0.0000(13) -0.0077(15)
C74B 0.0171(18) 0.052(3) 0.0171(18) -0.0008(15) 0.0000(13) -0.0077(15)
C73B 0.0171(18) 0.052(3) 0.0171(18) -0.0008(15) 0.0000(13) -0.0077(15)
Rh1 0.01189(13) 0.01469(13) 0.01078(13) 0.00068(10) 0.00150(10) -0.00032(10)
Rh2 0.01362(13) 0.01566(13) 0.00936(13) 0.00135(10) 0.00245(10) -0.00038(10)
Br1 0.0342(3) 0.0954(5) 0.0262(2) 0.0064(3) 0.0186(2) -0.0035(3)
Br2 0.0161(2) 0.0341(2) 0.0664(4) -0.0049(2) 0.0050(2) -0.00649(17)
Br3 0.0330(3) 0.0355(3) 0.0551(3) 0.0275(2) 0.0108(2) -0.0018(2)
Br4 0.0384(3) 0.0263(2) 0.0357(3) 0.00529(18) 0.0024(2) 0.00101(18)
Cl1 0.0148(4) 0.0225(4) 0.0201(4) 0.0012(3) -0.0015(3) -0.0030(3)
Cl2 0.0238(5) 0.0189(4) 0.0156(4) -0.0022(3) 0.0052(4) -0.0009(3)
P1 0.0156(4) 0.0158(4) 0.0105(4) 0.0001(3) 0.0007(3) -0.0003(3)
P2 0.0125(4) 0.0159(4) 0.0143(4) 0.0015(3) 0.0034(3) 0.0009(3)
P3 0.0132(4) 0.0208(5) 0.0130(4) 0.0024(4) 0.0017(3) -0.0015(3)
P4 0.0121(4) 0.0206(5) 0.0104(4) 0.0009(3) 0.0023(3) 0.0005(3)
O1 0.0218(14) 0.0212(13) 0.0120(12) -0.0004(10) 0.0042(10) -0.0010(10)
O2 0.0192(13) 0.0206(13) 0.0125(12) 0.0024(10) 0.0025(10) -0.0017(10)
N1 0.0119(14) 0.0174(14) 0.0157(15) 0.0014(12) 0.0030(12) 0.0001(11)
N2 0.0108(14) 0.0191(15) 0.0140(14) -0.0009(12) 0.0008(11) -0.0009(11)
N3 0.0154(15) 0.0144(14) 0.0158(15) 0.0013(12) 0.0068(12) 0.0014(11)
N4 0.0159(15) 0.0184(15) 0.0174(15) 0.0003(12) 0.0047(12) -0.0006(12)
N5 0.0150(15) 0.0222(16) 0.0196(16) 0.0030(13) 0.0049(13) 0.0002(12)
N6 0.0154(15) 0.0193(15) 0.0157(15) -0.0002(12) 0.0041(12) -0.0014(12)
N7 0.0138(15) 0.0230(16) 0.0167(15) -0.0012(12) 0.0038(12) 0.0006(12)
N8 0.0093(14) 0.0184(15) 0.0181(15) 0.0015(12) -0.0004(12) 0.0018(11)
N9 0.0177(16) 0.0245(16) 0.0154(15) 0.0073(13) 0.0017(13) -0.0007(13)
N10 0.0234(17) 0.0276(18) 0.0162(16) 0.0069(13) 0.0010(14) -0.0029(14)
C1 0.0155(17) 0.0177(17) 0.0194(18) 0.0010(14) 0.0047(14) 0.0044(13)
C2 0.024(2) 0.031(2) 0.0149(18) -0.0006(16) 0.0066(16) 0.0061(16)
C3 0.023(2) 0.040(2) 0.021(2) 0.0069(18) 0.0127(17) 0.0079(18)
C4 0.017(2) 0.039(2) 0.029(2) 0.0067(19) 0.0103(17) 0.0034(17)
C5 0.0133(18) 0.030(2) 0.0215(19) 0.0016(16) 0.0043(15) 0.0013(15)
C6 0.0156(17) 0.0180(17) 0.0156(17) 0.0041(14) 0.0058(14) 0.0029(13)
C7 0.0122(16) 0.0196(17) 0.0139(17) -0.0007(14) 0.0014(13) -0.0008(13)
C8 0.0172(18) 0.028(2) 0.0153(18) -0.0030(15) -0.0003(15) -0.0028(15)
C9 0.0194(19) 0.027(2) 0.0150(18) 0.0004(15) 0.0025(15) -0.0001(15)
C10 0.0177(18) 0.0200(17) 0.0125(16) 0.0008(14) 0.0050(14) 0.0016(14)
C11 0.0162(18) 0.0174(17) 0.0218(19) 0.0012(14) 0.0046(15) 0.0003(14)
C12 0.0192(19) 0.0190(18) 0.023(2) 0.0023(15) 0.0059(16) -0.0016(14)
C13 0.020(2) 0.0204(19) 0.035(2) 0.0048(17) 0.0109(18) -0.0012(15)
C14 0.0168(19) 0.0138(17) 0.048(3) 0.0009(17) 0.0076(18) -0.0003(14)
C15 0.022(2) 0.0206(19) 0.032(2) -0.0034(17) -0.0012(17) -0.0008(15)
C16 0.025(2) 0.0216(19) 0.024(2) 0.0006(16) 0.0040(17) -0.0014(16)
C17 0.0184(18) 0.0186(17) 0.0165(18) -0.0012(14) 0.0037(15) 0.0003(14)
C18 0.0215(19) 0.0199(18) 0.0167(18) -0.0015(14) 0.0011(15) -0.0024(15)
C19 0.024(2) 0.025(2) 0.0163(18) -0.0032(15) 0.0013(16) -0.0050(16)
C20 0.024(2) 0.0224(19) 0.022(2) -0.0079(16) 0.0066(16) -0.0048(15)
C21 0.041(3) 0.0175(19) 0.032(2) -0.0042(17) -0.002(2) 0.0013(18)
C22 0.042(3) 0.022(2) 0.021(2) 0.0003(16) -0.0065(19) 0.0027(18)
C23 0.0192(18) 0.0144(16) 0.0184(18) 0.0034(14) 0.0044(15) 0.0007(14)
C24 0.025(2) 0.028(2) 0.020(2) -0.0038(16) 0.0037(17) 0.0008(16)
C25 0.024(2) 0.038(2) 0.037(3) -0.002(2) 0.0102(19) 0.0053(18)
C26 0.020(2) 0.038(3) 0.039(3) 0.007(2) 0.0007(19) 0.0013(18)
C27 0.024(2) 0.029(2) 0.025(2) 0.0041(17) -0.0040(17) -0.0043(17)
C28 0.022(2) 0.0238(19) 0.0140(17) 0.0014(15) 0.0000(15) -0.0002(15)
C29 0.0198(18) 0.0131(16) 0.0196(18) -0.0001(14) 0.0037(15) -0.0017(13)
C30 0.021(2) 0.042(3) 0.019(2) 0.0059(18) -0.0002(16) -0.0069(18)
C31 0.031(2) 0.058(3) 0.017(2) 0.013(2) 0.0007(18) -0.006(2)
C32 0.027(2) 0.028(2) 0.026(2) 0.0009(17) 0.0124(18) -0.0068(17)
C33 0.021(2) 0.031(2) 0.038(3) 0.0081(19) 0.0102(19) -0.0039(17)
C34 0.020(2) 0.032(2) 0.028(2) 0.0105(18) -0.0010(17) -0.0038(16)
C35 0.0129(17) 0.0213(18) 0.0176(18) 0.0037(14) 0.0030(14) 0.0001(14)
C36 0.025(2) 0.0184(18) 0.023(2) 0.0015(15) 0.0017(16) 0.0027(15)
C37 0.027(2) 0.022(2) 0.029(2) 0.0067(17) -0.0025(18) 0.0018(16)
C38 0.034(2) 0.031(2) 0.021(2) 0.0082(18) -0.0077(18) -0.0001(18)
C39 0.053(3) 0.028(2) 0.024(2) -0.0032(18) -0.014(2) 0.005(2)
C40 0.034(2) 0.022(2) 0.026(2) 0.0025(17) -0.0032(18) 0.0047(17)
C41 0.0159(18) 0.0163(17) 0.024(2) 0.0023(15) 0.0017(15) 0.0023(14)
C42 0.0192(19) 0.0232(19) 0.027(2) 0.0084(16) 0.0052(16) 0.0021(15)
C43 0.019(2) 0.032(2) 0.046(3) 0.019(2) 0.011(2) 0.0024(17)
C44 0.020(2) 0.028(2) 0.060(3) 0.017(2) 0.001(2) -0.0036(17)
C45 0.021(2) 0.026(2) 0.046(3) 0.003(2) -0.007(2) -0.0059(17)
C46 0.020(2) 0.0208(19) 0.030(2) 0.0024(16) 0.0015(17) -0.0010(15)
C47 0.0128(17) 0.0220(18) 0.0140(17) 0.0016(14) 0.0007(14) 0.0012(14)
C48 0.022(2) 0.0222(19) 0.029(2) 0.0030(16) 0.0106(17) 0.0028(15)
C49 0.023(2) 0.031(2) 0.036(2) 0.0062(19) 0.0143(19) 0.0060(17)
C50 0.030(2) 0.037(2) 0.026(2) 0.0007(18) 0.0129(19) 0.0141(19)
C51 0.032(2) 0.024(2) 0.035(2) -0.0036(18) 0.011(2) 0.0042(17)
C52 0.022(2) 0.026(2) 0.026(2) -0.0019(16) 0.0081(17) -0.0008(16)
C53 0.0117(17) 0.0199(18) 0.0194(18) 0.0023(15) -0.0013(14) -0.0011(13)
C54 0.023(2) 0.027(2) 0.021(2) 0.0107(16) 0.0021(16) 0.0020(16)
C55 0.021(2) 0.023(2) 0.037(2) 0.0171(18) 0.0046(18) -0.0017(16)
C56 0.028(2) 0.021(2) 0.040(3) 0.0026(18) 0.003(2) -0.0023(17)
C57 0.027(2) 0.0210(19) 0.029(2) 0.0014(17) 0.0042(18) 0.0023(16)
C58 0.0123(17) 0.0258(19) 0.0202(19) 0.0037(15) 0.0019(15) 0.0000(14)
C59 0.0113(17) 0.0251(19) 0.0163(18) -0.0007(14) 0.0035(14) 0.0013(14)
C60 0.0194(19) 0.033(2) 0.0158(18) -0.0029(16) 0.0073(15) 0.0009(16)
C61 0.024(2) 0.032(2) 0.0151(18) 0.0041(16) 0.0052(16) -0.0015(16)
C62 0.0149(18) 0.0269(19) 0.0145(17) 0.0047(15) 0.0038(14) 0.0002(14)
C63 0.0193(19) 0.026(2) 0.0170(18) 0.0052(15) -0.0012(15) -0.0032(15)
C64 0.054(3) 0.029(2) 0.0130(19) 0.0057(17) -0.0005(19) -0.010(2)
C65 0.046(3) 0.030(2) 0.021(2) 0.0078(18) -0.003(2) -0.012(2)
C66 0.0176(19) 0.025(2) 0.028(2) 0.0050(17) 0.0020(16) -0.0028(15)
C67 0.044(3) 0.033(2) 0.021(2) 0.0034(18) 0.011(2) 0.007(2)
C68 0.038(3) 0.034(2) 0.0168(19) 0.0086(17) 0.0078(18) 0.0047(19)
C75 0.0131(18) 0.0233(19) 0.031(2) 0.0017(16) 0.0030(16) -0.0018(14)
C76 0.054(3) 0.030(3) 0.048(3) 0.013(2) 0.002(3) 0.004(2)
C77 0.088(6) 0.030(3) 0.100(6) 0.014(3) 0.003(5) 0.020(3)
C78 0.044(3) 0.025(3) 0.136(7) -0.015(4) 0.013(4) 0.009(2)
C79 0.028(3) 0.050(3) 0.069(4) -0.032(3) 0.016(3) -0.005(2)
C80 0.0154(19) 0.034(2) 0.036(2) -0.0070(19) 0.0033(18) 0.0006(16)
C81 0.0165(18) 0.0250(19) 0.0200(19) 0.0033(15) 0.0053(15) -0.0028(15)
C82 0.021(2) 0.029(2) 0.060(3) 0.013(2) 0.017(2) 0.0017(17)
C83 0.023(2) 0.039(3) 0.072(4) 0.018(3) 0.021(2) 0.002(2)
C84 0.028(2) 0.032(2) 0.046(3) 0.014(2) 0.008(2) -0.0104(19)
C85 0.027(2) 0.026(2) 0.040(3) 0.0101(19) 0.006(2) 0.0001(17)
C86 0.0188(19) 0.028(2) 0.025(2) 0.0076(17) 0.0053(16) 0.0019(16)
C87 0.0174(18) 0.0235(18) 0.0126(17) 0.0021(14) 0.0048(14) 0.0014(14)
C88 0.026(2) 0.033(2) 0.0183(19) -0.0012(17) 0.0067(16) -0.0064(17)
C89 0.041(3) 0.054(3) 0.017(2) -0.009(2) 0.0141(19) -0.015(2)
C90 0.034(3) 0.062(3) 0.020(2) -0.001(2) 0.0159(19) -0.013(2)
C91 0.021(2) 0.044(3) 0.027(2) 0.0010(19) 0.0122(18) -0.0093(18)
C92 0.020(2) 0.035(2) 0.0171(19) -0.0032(16) 0.0046(16) -0.0049(16)
C93 0.0127(17) 0.0252(19) 0.0156(17) -0.0023(14) 0.0041(14) 0.0007(14)
C94 0.0161(18) 0.028(2) 0.0204(19) -0.0003(16) 0.0048(15) -0.0020(15)
C95 0.027(2) 0.026(2) 0.031(2) -0.0056(18) 0.0077(18) -0.0043(17)
C96 0.029(2) 0.041(3) 0.029(2) -0.017(2) 0.0043(19) -0.0022(19)
C97 0.026(2) 0.051(3) 0.0129(18) -0.0070(18) 0.0033(16) 0.008(2)
C98 0.0190(19) 0.030(2) 0.0174(18) -0.0008(16) 0.0039(15) 0.0058(16)
C99 0.0174(18) 0.028(2) 0.0082(16) -0.0003(14) 0.0017(14) 0.0060(15)
C100 0.024(2) 0.026(2) 0.0137(17) 0.0036(15) 0.0022(15) 0.0032(16)
C101 0.038(2) 0.024(2) 0.022(2) 0.0030(17) 0.0020(18) 0.0026(18)
C102 0.032(2) 0.028(2) 0.022(2) -0.0021(17) -0.0081(18) 0.0135(18)
C103 0.017(2) 0.041(2) 0.024(2) -0.0046(18) -0.0022(17) 0.0089(17)
C104 0.0185(19) 0.030(2) 0.023(2) -0.0022(17) 0.0028(16) 0.0027(16)
N12 0.108(5) 0.036(3) 0.103(5) 0.005(3) 0.010(4) -0.006(3)
C107 0.051(3) 0.037(3) 0.035(3) 0.000(2) 0.010(2) 0.004(2)
C108 0.172(9) 0.052(4) 0.049(4) -0.004(3) 0.024(5) -0.043(5)

loop_
_atom_type_symbol
_atom_type_description
_atom_type_scat_dispersion_real
_atom_type_scat_dispersion_imag
_atom_type_scat_source
C C 0.0033 0.0016 'International Tables Vol C Tables 4.2.6.8 and 6.1.1.4'
H H 0.0000 0.0000 'International Tables Vol C Tables 4.2.6.8 and 6.1.1.4'
N N 0.0061 0.0033 'International Tables Vol C Tables 4.2.6.8 and 6.1.1.4'
O O 0.0106 0.0060 'International Tables Vol C Tables 4.2.6.8 and 6.1.1.4'
P P 0.1023 0.0942 'International Tables Vol C Tables 4.2.6.8 and 6.1.1.4'
Cl Cl 0.1484 0.1585 'International Tables Vol C Tables 4.2.6.8 and 6.1.1.4'
Br Br -0.2901 2.4595 'International Tables Vol C Tables 4.2.6.8 and 6.1.1.4'
Rh Rh -1.1178 0.9187 'International Tables Vol C Tables 4.2.6.8 and 6.1.1.4'

loop_
_geom_angle_atom_site_label_1
_geom_angle_atom_site_label_2
_geom_angle_atom_site_label_3
_geom_angle
C71A C72A C73A 119.5(11)
C71A C72A H72A 120.2
C73A C72A H72A 120.2
C72A C71A C70A 119.6(9)
C72A C71A H71A 120.2
C70A C71A H71A 120.2
C71A C70A C69A 120.6(8)
C71A C70A H70A 119.7
C69A C70A H70A 119.7
C74A C69A C70A 117.6(7)
C74A C69A P3 125.9(5)
C70A C69A P3 116.2(5)
C69A C74A C73A 122.3(9)
C69A C74A H74A 118.9
C73A C74A H74A 118.9
C72A C73A C74A 120.3(10)
C72A C73A H73A 119.8
C74A C73A H73A 119.8
C73B C72B C71B 120.6(8)
C73B C72B H72B 119.7
C71B C72B H72B 119.7
C70B C71B C72B 119.0(7)
C70B C71B H71B 120.5
C72B C71B H71B 120.5
C69B C70B C71B 120.8(6)
C69B C70B H70B 119.6
C71B C70B H70B 119.6
C70B C69B C74B 118.9(6)
C70B C69B P3 124.6(4)
C74B C69B P3 116.3(4)
C73B C74B C69B 119.7(7)
C73B C74B H74B 120.2
C69B C74B H74B 120.2
C72B C73B C74B 120.3(8)
C72B C73B H73B 119.8
C74B C73B H73B 119.8
N3 Rh1 N1 77.78(12)
N3 Rh1 O1 82.04(12)
N1 Rh1 O1 159.80(11)
N3 Rh1 P1 91.50(9)
N1 Rh1 P1 88.42(9)
O1 Rh1 P1 91.25(8)
N3 Rh1 P2 90.26(9)
N1 Rh1 P2 92.17(9)
O1 Rh1 P2 88.77(8)
P1 Rh1 P2 178.23(3)
N3 Rh1 Cl1 176.16(9)
N1 Rh1 Cl1 105.33(9)
O1 Rh1 Cl1 94.87(8)
P1 Rh1 Cl1 90.86(3)
P2 Rh1 Cl1 87.38(3)
N8 Rh2 O2 82.65(12)
N8 Rh2 N6 77.95(13)
O2 Rh2 N6 160.40(11)
N8 Rh2 P3 91.74(9)
O2 Rh2 P3 92.33(8)
N6 Rh2 P3 91.03(9)
N8 Rh2 Cl2 173.47(9)
O2 Rh2 Cl2 90.88(8)
N6 Rh2 Cl2 108.56(9)
P3 Rh2 Cl2 87.67(3)
N8 Rh2 P4 88.61(9)
O2 Rh2 P4 86.65(8)
N6 Rh2 P4 90.10(9)
P3 Rh2 P4 178.87(3)
Cl2 Rh2 P4 91.86(3)
C23 P1 C17 104.68(17)
C23 P1 C29 108.08(17)
C17 P1 C29 100.67(17)
C23 P1 Rh1 111.21(12)
C17 P1 Rh1 116.54(13)
C29 P1 Rh1 114.64(12)
C47 P2 C41 106.28(17)
C47 P2 C35 104.16(17)
C41 P2 C35 103.09(17)
C47 P2 Rh1 115.28(12)
C41 P2 Rh1 110.30(12)
C35 P2 Rh1 116.57(13)
C75 P3 C81 105.08(18)
C75 P3 C69B 104.1(2)
C81 P3 C69B 103.26(19)
C75 P3 C69A 104.1(2)
C81 P3 C69A 103.26(19)
C75 P3 Rh2 111.41(13)
C81 P3 Rh2 115.85(13)
C69B P3 Rh2 115.87(13)
C69A P3 Rh2 115.87(13)
C99 P4 C87 101.67(17)
C99 P4 C93 104.33(17)
C87 P4 C93 105.82(17)
C99 P4 Rh2 117.35(13)
C87 P4 Rh2 115.33(13)
C93 P4 Rh2 111.06(12)
C1 O1 Rh1 108.8(2)
C53 O2 Rh2 108.6(2)
C10 N1 C7 105.6(3)
C10 N1 Rh1 144.7(3)
C7 N1 Rh1 109.5(2)
N3 N2 C7 110.2(3)
N2 N3 C6 123.2(3)
N2 N3 Rh1 122.0(2)
C6 N3 Rh1 114.5(2)
N5 N4 C10 112.7(3)
N4 N5 C11 112.9(3)
C62 N6 C59 105.1(3)
C62 N6 Rh2 147.3(3)
C59 N6 Rh2 107.5(2)
N8 N7 C59 110.6(3)
N7 N8 C58 122.9(3)
N7 N8 Rh2 122.3(2)
C58 N8 Rh2 114.2(2)
N10 N9 C62 111.6(3)
N9 N10 C63 114.9(3)
O1 C1 C6 121.4(3)
O1 C1 C2 121.3(4)
C6 C1 C2 117.2(3)
C3 C2 C1 118.6(4)
C3 C2 H2 120.7
C1 C2 H2 120.7
C2 C3 C4 124.2(4)
C2 C3 Br1 117.4(3)
C4 C3 Br1 118.3(3)
C5 C4 C3 117.9(4)
C5 C4 H4 121.1
C3 C4 H4 121.1
C4 C5 C6 119.2(4)
C4 C5 H5 120.4
C6 C5 H5 120.4
N3 C6 C5 124.4(3)
N3 C6 C1 112.6(3)
C5 C6 C1 122.8(3)
N2 C7 N1 120.5(3)
N2 C7 C8 128.4(3)
N1 C7 C8 111.0(3)
C9 C8 C7 105.6(3)
C9 C8 H8 127.2
C7 C8 H8 127.2
C8 C9 C10 107.3(3)
C8 C9 H9 126.3
C10 C9 H9 126.3
N1 C10 N4 119.1(3)
N1 C10 C9 110.4(3)
N4 C10 C9 130.5(3)
C12 C11 C16 120.5(4)
C12 C11 N5 115.0(3)
C16 C11 N5 124.4(3)
C13 C12 C11 119.9(4)
C13 C12 H12 120.1
C11 C12 H12 120.1
C14 C13 C12 118.8(4)
C14 C13 H13 120.6
C12 C13 H13 120.6
C13 C14 C15 122.1(4)
C13 C14 Br2 119.6(3)
C15 C14 Br2 118.3(3)
C16 C15 C14 119.3(4)
C16 C15 H15 120.3
C14 C15 H15 120.3
C15 C16 C11 119.4(4)
C15 C16 H16 120.3
C11 C16 H16 120.3
C18 C17 C22 119.6(4)
C18 C17 P1 122.4(3)
C22 C17 P1 117.8(3)
C17 C18 C19 119.2(4)
C17 C18 H18 120.4
C19 C18 H18 120.4
C20 C19 C18 120.8(4)
C20 C19 H19 119.6
C18 C19 H19 119.6
C19 C20 C21 119.7(4)
C19 C20 H20 120.2
C21 C20 H20 120.2
C22 C21 C20 120.5(4)
C22 C21 H21 119.8
C20 C21 H21 119.8
C21 C22 C17 120.1(4)
C21 C22 H22 120.0
C17 C22 H22 120.0
C24 C23 C28 118.8(4)
C24 C23 P1 119.6(3)
C28 C23 P1 121.3(3)
C25 C24 C23 120.0(4)
C25 C24 H24 120.0
C23 C24 H24 120.0
C26 C25 C24 120.4(4)
C26 C25 H25 119.8
C24 C25 H25 119.8
C25 C26 C27 120.2(4)
C25 C26 H26 119.9
C27 C26 H26 119.9
C26 C27 C28 120.3(4)
C26 C27 H27 119.8
C28 C27 H27 119.8
C27 C28 C23 120.2(4)
C27 C28 H28 119.9
C23 C28 H28 119.9
C30 C29 C34 118.4(4)
C30 C29 P1 125.0(3)
C34 C29 P1 116.5(3)
C29 C30 C31 120.7(4)
C29 C30 H30 119.6
C31 C30 H30 119.6
C32 C31 C30 120.4(4)
C32 C31 H31 119.8
C30 C31 H31 119.8
C31 C32 C33 119.8(4)
C31 C32 H32 120.1
C33 C32 H32 120.1
C32 C33 C34 120.3(4)
C32 C33 H33 119.9
C34 C33 H33 119.9
C33 C34 C29 120.4(4)
C33 C34 H34 119.8
C29 C34 H34 119.8
C40 C35 C36 118.8(4)
C40 C35 P2 122.7(3)
C36 C35 P2 118.5(3)
C37 C36 C35 120.3(4)
C37 C36 H36 119.8
C35 C36 H36 119.8
C38 C37 C36 120.8(4)
C38 C37 H37 119.6
C36 C37 H37 119.6
C37 C38 C39 119.1(4)
C37 C38 H38 120.4
C39 C38 H38 120.4
C40 C39 C38 120.7(4)
C40 C39 H39 119.7
C38 C39 H39 119.7
C39 C40 C35 120.3(4)
C39 C40 H40 119.8
C35 C40 H40 119.8
C42 C41 C46 119.1(4)
C42 C41 P2 119.5(3)
C46 C41 P2 121.1(3)
C43 C42 C41 120.5(4)
C43 C42 H42 119.7
C41 C42 H42 119.7
C44 C43 C42 119.8(4)
C44 C43 H43 120.1
C42 C43 H43 120.1
C45 C44 C43 120.3(4)
C45 C44 H44 119.9
C43 C44 H44 119.9
C44 C45 C46 120.2(4)
C44 C45 H45 119.9
C46 C45 H45 119.9
C45 C46 C41 120.1(4)
C45 C46 H46 120.0
C41 C46 H46 120.0
C48 C47 C52 118.8(4)
C48 C47 P2 119.0(3)
C52 C47 P2 122.1(3)
C49 C48 C47 120.5(4)
C49 C48 H48 119.8
C47 C48 H48 119.8
C50 C49 C48 120.6(4)
C50 C49 H49 119.7
C48 C49 H49 119.7
C49 C50 C51 119.5(4)
C49 C50 H50 120.3
C51 C50 H50 120.3
C50 C51 C52 120.3(4)
C50 C51 H51 119.8
C52 C51 H51 119.8
C47 C52 C51 120.4(4)
C47 C52 H52 119.8
C51 C52 H52 119.8
O2 C53 C58 121.5(3)
O2 C53 C54 121.0(4)
C58 C53 C54 117.4(4)
C55 C54 C53 118.9(4)
C55 C54 H54 120.6
C53 C54 H54 120.6
C54 C55 C56 123.6(4)
C54 C55 Br3 117.4(3)
C56 C55 Br3 118.9(3)
C57 C56 C55 118.2(4)
C57 C56 H56 120.9
C55 C56 H56 120.9
C56 C57 C58 119.2(4)
C56 C57 H57 120.4
C58 C57 H57 120.4
C57 C58 N8 125.0(4)
C57 C58 C53 122.5(4)
N8 C58 C53 112.2(3)
N7 C59 N6 121.6(3)
N7 C59 C60 127.3(4)
N6 C59 C60 111.0(3)
C61 C60 C59 106.0(4)
C61 C60 H60 127.0
C59 C60 H60 127.0
C60 C61 C62 106.9(3)
C60 C61 H61 126.6
C62 C61 H61 126.6
N6 C62 N9 120.9(3)
N6 C62 C61 110.9(3)
N9 C62 C61 128.2(3)
C64 C63 C68 119.6(4)
C64 C63 N10 114.9(4)
C68 C63 N10 125.4(4)
C63 C64 C65 120.9(4)
C63 C64 H64 119.6
C65 C64 H64 119.6
C66 C65 C64 118.7(4)
C66 C65 H65 120.7
C64 C65 H65 120.7
C65 C66 C67 121.2(4)
C65 C66 Br4 118.4(3)
C67 C66 Br4 120.4(3)
C66 C67 C68 120.0(4)
C66 C67 H67 120.0
C68 C67 H67 120.0
C67 C68 C63 119.6(4)
C67 C68 H68 120.2
C63 C68 H68 120.2
C76 C75 C80 118.7(4)
C76 C75 P3 121.6(4)
C80 C75 P3 119.6(3)
C77 C76 C75 120.5(6)
C77 C76 H76 119.7
C75 C76 H76 119.7
C78 C77 C76 120.7(6)
C78 C77 H77 119.7
C76 C77 H77 119.7
C77 C78 C79 119.8(5)
C77 C78 H78 120.1
C79 C78 H78 120.1
C78 C79 C80 119.9(6)
C78 C79 H79 120.0
C80 C79 H79 120.0
C75 C80 C79 120.3(5)
C75 C80 H80 119.9
C79 C80 H80 119.9
C86 C81 C82 118.6(4)
C86 C81 P3 120.2(3)
C82 C81 P3 121.0(3)
C83 C82 C81 120.4(4)
C83 C82 H82 119.8
C81 C82 H82 119.8
C84 C83 C82 120.5(4)
C84 C83 H83 119.8
C82 C83 H83 119.8
C85 C84 C83 119.3(4)
C85 C84 H84 120.3
C83 C84 H84 120.3
C84 C85 C86 120.4(4)
C84 C85 H85 119.8
C86 C85 H85 119.8
C81 C86 C85 120.8(4)
C81 C86 H86 119.6
C85 C86 H86 119.6
C88 C87 C92 119.0(3)
C88 C87 P4 117.7(3)
C92 C87 P4 122.7(3)
C87 C88 C89 120.2(4)
C87 C88 H88 119.9
C89 C88 H88 119.9
C90 C89 C88 120.8(4)
C90 C89 H89 119.6
C88 C89 H89 119.6
C89 C90 C91 119.4(4)
C89 C90 H90 120.3
C91 C90 H90 120.3
C90 C91 C92 120.1(4)
C90 C91 H91 119.9
C92 C91 H91 119.9
C87 C92 C91 120.5(4)
C87 C92 H92 119.8
C91 C92 H92 119.8
C98 C93 C94 119.3(4)
C98 C93 P4 119.5(3)
C94 C93 P4 120.8(3)
C95 C94 C93 120.3(4)
C95 C94 H94 119.8
C93 C94 H94 119.8
C94 C95 C96 119.9(4)
C94 C95 H95 120.0
C96 C95 H95 120.0
C97 C96 C95 120.2(4)
C97 C96 H96 119.9
C95 C96 H96 119.9
C96 C97 C98 120.3(4)
C96 C97 H97 119.9
C98 C97 H97 119.9
C93 C98 C97 120.0(4)
C93 C98 H98 120.0
C97 C98 H98 120.0
C100 C99 C104 119.9(4)
C100 C99 P4 121.4(3)
C104 C99 P4 118.6(3)
C99 C100 C101 119.8(4)
C99 C100 H100 120.1
C101 C100 H100 120.1
C102 C101 C100 120.0(4)
C102 C101 H101 120.0
C100 C101 H101 120.0
C103 C102 C101 120.3(4)
C103 C102 H102 119.9
C101 C102 H102 119.9
C104 C103 C102 120.4(4)
C104 C103 H103 119.8
C102 C103 H103 119.8
C103 C104 C99 119.6(4)
C103 C104 H104 120.2
C99 C104 H104 120.2
N11 C105 C106 169.1(12)
N12 C107 C108 177.3(8)
C107 C108 H10D 109.5
C107 C108 H10E 109.5
H10D C108 H10E 109.5
C107 C108 H10F 109.5
H10D C108 H10F 109.5
H10E C108 H10F 109.5
N13 C109 C110 178.9(17)

loop_
_geom_bond_atom_site_label_1
_geom_bond_atom_site_label_2
_geom_bond_distance
C72A C71A 1.374(15)
C72A C73A 1.388(14)
C72A H72A 0.9500
C71A C70A 1.402(13)
C71A H71A 0.9500
C70A C69A 1.433(7)
C70A H70A 0.9500
C69A C74A 1.343(8)
C69A P3 1.829(4)
C74A C73A 1.391(13)
C74A H74A 0.9500
C73A H73A 0.9500
C72B C73B 1.344(11)
C72B C71B 1.401(11)
C72B H72B 0.9500
C71B C70B 1.387(10)
C71B H71B 0.9500
C70B C69B 1.359(7)
C70B H70B 0.9500
C69B C74B 1.408(7)
C69B P3 1.829(4)
C74B C73B 1.388(10)
C74B H74B 0.9500
C73B H73B 0.9500
Rh1 N3 1.952(3)
Rh1 N1 2.040(3)
Rh1 O1 2.069(3)
Rh1 P1 2.3738(10)
Rh1 P2 2.3917(10)
Rh1 Cl1 2.3940(9)
Rh2 N8 1.946(3)
Rh2 O2 2.053(3)
Rh2 N6 2.081(3)
Rh2 P3 2.3840(10)
Rh2 Cl2 2.3961(9)
Rh2 P4 2.4004(10)
Br1 C3 1.900(4)
Br2 C14 1.895(4)
Br3 C55 1.901(4)
Br4 C66 1.893(4)
P1 C23 1.817(4)
P1 C17 1.821(4)
P1 C29 1.833(4)
P2 C47 1.820(4)
P2 C41 1.821(4)
P2 C35 1.829(4)
P3 C75 1.820(4)
P3 C81 1.826(4)
P4 C99 1.824(4)
P4 C87 1.827(4)
P4 C93 1.827(4)
O1 C1 1.318(5)
O2 C53 1.320(5)
N1 C10 1.361(4)
N1 C7 1.379(5)
N2 N3 1.289(4)
N2 C7 1.362(5)
N3 C6 1.397(4)
N4 N5 1.273(4)
N4 C10 1.381(5)
N5 C11 1.423(5)
N6 C62 1.357(5)
N6 C59 1.389(5)
N7 N8 1.284(4)
N7 C59 1.355(5)
N8 C58 1.401(5)
N9 N10 1.281(4)
N9 C62 1.396(5)
N10 C63 1.416(5)
C1 C6 1.408(5)
C1 C2 1.414(5)
C2 C3 1.373(6)
C2 H2 0.9500
C3 C4 1.394(6)
C4 C5 1.382(5)
C4 H4 0.9500
C5 C6 1.399(5)
C5 H5 0.9500
C7 C8 1.414(5)
C8 C9 1.381(5)
C8 H8 0.9500
C9 C10 1.415(5)
C9 H9 0.9500
C11 C12 1.393(5)
C11 C16 1.401(6)
C12 C13 1.392(5)
C12 H12 0.9500
C13 C14 1.379(6)
C13 H13 0.9500
C14 C15 1.386(6)
C15 C16 1.385(6)
C15 H15 0.9500
C16 H16 0.9500
C17 C18 1.390(5)
C17 C22 1.402(5)
C18 C19 1.397(5)
C18 H18 0.9500
C19 C20 1.381(6)
C19 H19 0.9500
C20 C21 1.382(6)
C20 H20 0.9500
C21 C22 1.380(6)
C21 H21 0.9500
C22 H22 0.9500
C23 C24 1.399(5)
C23 C28 1.403(5)
C24 C25 1.388(6)
C24 H24 0.9500
C25 C26 1.376(7)
C25 H25 0.9500
C26 C27 1.380(7)
C26 H26 0.9500
C27 C28 1.381(6)
C27 H27 0.9500
C28 H28 0.9500
C29 C30 1.385(6)
C29 C34 1.396(6)
C30 C31 1.388(6)
C30 H30 0.9500
C31 C32 1.374(6)
C31 H31 0.9500
C32 C33 1.375(6)
C32 H32 0.9500
C33 C34 1.390(6)
C33 H33 0.9500
C34 H34 0.9500
C35 C40 1.388(6)
C35 C36 1.399(5)
C36 C37 1.386(6)
C36 H36 0.9500
C37 C38 1.377(6)
C37 H37 0.9500
C38 C39 1.391(6)
C38 H38 0.9500
C39 C40 1.388(6)
C39 H39 0.9500
C40 H40 0.9500
C41 C42 1.394(6)
C41 C46 1.395(6)
C42 C43 1.388(6)
C42 H42 0.9500
C43 C44 1.383(7)
C43 H43 0.9500
C44 C45 1.382(7)
C44 H44 0.9500
C45 C46 1.390(6)
C45 H45 0.9500
C46 H46 0.9500
C47 C48 1.392(5)
C47 C52 1.393(6)
C48 C49 1.390(6)
C48 H48 0.9500
C49 C50 1.379(6)
C49 H49 0.9500
C50 C51 1.386(6)
C50 H50 0.9500
C51 C52 1.394(6)
C51 H51 0.9500
C52 H52 0.9500
C53 C58 1.411(5)
C53 C54 1.417(5)
C54 C55 1.374(6)
C54 H54 0.9500
C55 C56 1.396(7)
C56 C57 1.390(6)
C56 H56 0.9500
C57 C58 1.396(6)
C57 H57 0.9500
C59 C60 1.407(5)
C60 C61 1.380(6)
C60 H60 0.9500
C61 C62 1.419(5)
C61 H61 0.9500
C63 C64 1.391(5)
C63 C68 1.392(6)
C64 C65 1.393(6)
C64 H64 0.9500
C65 C66 1.378(6)
C65 H65 0.9500
C66 C67 1.386(6)
C67 C68 1.387(6)
C67 H67 0.9500
C68 H68 0.9500
C75 C76 1.386(6)
C75 C80 1.391(6)
C76 C77 1.377(8)
C76 H76 0.9500
C77 C78 1.372(11)
C77 H77 0.9500
C78 C79 1.376(10)
C78 H78 0.9500
C79 C80 1.392(7)
C79 H79 0.9500
C80 H80 0.9500
C81 C86 1.385(6)
C81 C82 1.397(6)
C82 C83 1.387(6)
C82 H82 0.9500
C83 C84 1.385(7)
C83 H83 0.9500
C84 C85 1.378(6)
C84 H84 0.9500
C85 C86 1.389(6)
C85 H85 0.9500
C86 H86 0.9500
C87 C88 1.389(5)
C87 C92 1.393(5)
C88 C89 1.390(6)
C88 H88 0.9500
C89 C90 1.383(7)
C89 H89 0.9500
C90 C91 1.385(7)
C90 H90 0.9500
C91 C92 1.395(5)
C91 H91 0.9500
C92 H92 0.9500
C93 C98 1.392(5)
C93 C94 1.396(5)
C94 C95 1.389(6)
C94 H94 0.9500
C95 C96 1.391(6)
C95 H95 0.9500
C96 C97 1.373(7)
C96 H96 0.9500
C97 C98 1.399(6)
C97 H97 0.9500
C98 H98 0.9500
C99 C100 1.388(6)
C99 C104 1.403(5)
C100 C101 1.390(6)
C100 H100 0.9500
C101 C102 1.385(6)
C101 H101 0.9500
C102 C103 1.382(7)
C102 H102 0.9500
C103 C104 1.380(6)
C103 H103 0.9500
C104 H104 0.9500
N11 C105 1.251(13)
C105 C106 1.529(16)
N12 C107 1.092(7)
C107 C108 1.426(8)
C108 H10D 0.9800
C108 H10E 0.9800
C108 H10F 0.9800
N13 C109 1.198(9)
C109 C110 1.488(9)

loop_
_geom_torsion_atom_site_label_1
_geom_torsion_atom_site_label_2
_geom_torsion_atom_site_label_3
_geom_torsion_atom_site_label_4
_geom_torsion
C73A C72A C71A C70A -3.7(18)
C72A C71A C70A C69A 1.1(16)
C71A C70A C69A C74A 2.5(13)
C71A C70A C69A P3 176.8(8)
C70A C69A C74A C73A -3.4(14)
P3 C69A C74A C73A -177.1(8)
C71A C72A C73A C74A 2.9(18)
C69A C74A C73A C72A 0.8(17)
C73B C72B C71B C70B -1.4(16)
C72B C71B C70B C69B 6.4(14)
C71B C70B C69B C74B -10.1(12)
C71B C70B C69B P3 175.5(7)
C70B C69B C74B C73B 8.8(12)
P3 C69B C74B C73B -176.3(7)
C71B C72B C73B C74B 0.3(17)
C69B C74B C73B C72B -4.0(15)
C70B C69B P3 C75 -108.6(6)
C74B C69B P3 C75 76.9(6)
C70B C69B P3 C81 141.9(6)
C74B C69B P3 C81 -32.7(6)
C70B C69B P3 Rh2 14.1(7)
C74B C69B P3 Rh2 -160.4(5)
C74A C69A P3 C75 105.7(7)
C70A C69A P3 C75 -68.2(6)
C74A C69A P3 C81 -3.9(8)
C70A C69A P3 C81 -177.7(6)
C74A C69A P3 Rh2 -131.6(7)
C70A C69A P3 Rh2 54.5(6)
C7 N2 N3 C6 176.5(3)
C7 N2 N3 Rh1 3.1(4)
C10 N4 N5 C11 177.2(3)
C59 N7 N8 C58 173.1(3)
C59 N7 N8 Rh2 1.9(4)
C62 N9 N10 C63 -179.4(3)
Rh1 O1 C1 C6 9.2(4)
Rh1 O1 C1 C2 -167.5(3)
O1 C1 C2 C3 179.8(4)
C6 C1 C2 C3 3.0(6)
C1 C2 C3 C4 0.6(7)
C1 C2 C3 Br1 -177.1(3)
C2 C3 C4 C5 -2.4(7)
Br1 C3 C4 C5 175.2(3)
C3 C4 C5 C6 0.5(6)
N2 N3 C6 C5 1.0(6)
Rh1 N3 C6 C5 174.9(3)
N2 N3 C6 C1 -174.4(3)
Rh1 N3 C6 C1 -0.5(4)
C4 C5 C6 N3 -171.8(4)
C4 C5 C6 C1 3.2(6)
O1 C1 C6 N3 -6.2(5)
C2 C1 C6 N3 170.6(3)
O1 C1 C6 C5 178.3(3)
C2 C1 C6 C5 -4.9(6)
N3 N2 C7 N1 -1.2(5)
N3 N2 C7 C8 175.0(4)
C10 N1 C7 N2 175.5(3)
Rh1 N1 C7 N2 -1.0(4)
C10 N1 C7 C8 -1.3(4)
Rh1 N1 C7 C8 -177.7(3)
N2 C7 C8 C9 -175.1(4)
N1 C7 C8 C9 1.3(4)
C7 C8 C9 C10 -0.9(4)
C7 N1 C10 N4 178.6(3)
Rh1 N1 C10 N4 -7.2(6)
C7 N1 C10 C9 0.7(4)
Rh1 N1 C10 C9 174.9(3)
N5 N4 C10 N1 176.2(3)
N5 N4 C10 C9 -6.4(6)
C8 C9 C10 N1 0.1(5)
C8 C9 C10 N4 -177.5(4)
N4 N5 C11 C12 178.4(3)
N4 N5 C11 C16 -4.6(5)
C16 C11 C12 C13 0.7(6)
N5 C11 C12 C13 177.8(3)
C11 C12 C13 C14 -1.0(6)
C12 C13 C14 C15 0.8(6)
C12 C13 C14 Br2 -179.2(3)
C13 C14 C15 C16 -0.3(6)
Br2 C14 C15 C16 179.7(3)
C14 C15 C16 C11 -0.1(6)
C12 C11 C16 C15 -0.2(6)
N5 C11 C16 C15 -177.0(4)
C23 P1 C17 C18 -123.9(3)
C29 P1 C17 C18 124.1(3)
Rh1 P1 C17 C18 -0.6(4)
C23 P1 C17 C22 60.2(4)
C29 P1 C17 C22 -51.9(4)
Rh1 P1 C17 C22 -176.5(3)
C22 C17 C18 C19 2.1(6)
P1 C17 C18 C19 -173.7(3)
C17 C18 C19 C20 0.2(6)
C18 C19 C20 C21 -2.7(6)
C19 C20 C21 C22 2.8(7)
C20 C21 C22 C17 -0.5(7)
C18 C17 C22 C21 -2.0(7)
P1 C17 C22 C21 174.1(4)
C17 P1 C23 C24 28.0(4)
C29 P1 C23 C24 134.7(3)
Rh1 P1 C23 C24 -98.7(3)
C17 P1 C23 C28 -158.7(3)
C29 P1 C23 C28 -52.1(3)
Rh1 P1 C23 C28 74.6(3)
C28 C23 C24 C25 2.2(6)
P1 C23 C24 C25 175.6(3)
C23 C24 C25 C26 0.0(7)
C24 C25 C26 C27 -1.4(7)
C25 C26 C27 C28 0.4(7)
C26 C27 C28 C23 1.9(6)
C24 C23 C28 C27 -3.2(6)
P1 C23 C28 C27 -176.5(3)
C23 P1 C29 C30 2.5(4)
C17 P1 C29 C30 111.9(4)
Rh1 P1 C29 C30 -122.2(3)
C23 P1 C29 C34 -173.9(3)
C17 P1 C29 C34 -64.5(3)
Rh1 P1 C29 C34 61.4(3)
C34 C29 C30 C31 -1.3(7)
P1 C29 C30 C31 -177.6(4)
C29 C30 C31 C32 2.0(8)
C30 C31 C32 C33 -0.8(8)
C31 C32 C33 C34 -1.2(7)
C32 C33 C34 C29 2.0(7)
C30 C29 C34 C33 -0.7(6)
P1 C29 C34 C33 175.9(3)
C47 P2 C35 C40 -136.0(3)
C41 P2 C35 C40 113.1(4)
Rh1 P2 C35 C40 -7.8(4)
C47 P2 C35 C36 46.1(3)
C41 P2 C35 C36 -64.8(3)
Rh1 P2 C35 C36 174.3(3)
C40 C35 C36 C37 0.1(6)
P2 C35 C36 C37 178.1(3)
C35 C36 C37 C38 -0.5(7)
C36 C37 C38 C39 0.2(7)
C37 C38 C39 C40 0.6(8)
C38 C39 C40 C35 -1.0(8)
C36 C35 C40 C39 0.7(7)
P2 C35 C40 C39 -177.2(4)
C47 P2 C41 C42 -141.2(3)
C35 P2 C41 C42 -31.9(3)
Rh1 P2 C41 C42 93.2(3)
C47 P2 C41 C46 45.4(4)
C35 P2 C41 C46 154.6(3)
Rh1 P2 C41 C46 -80.2(3)
C46 C41 C42 C43 0.8(6)
P2 C41 C42 C43 -172.8(3)
C41 C42 C43 C44 -1.3(6)
C42 C43 C44 C45 0.6(7)
C43 C44 C45 C46 0.6(7)
C44 C45 C46 C41 -1.1(6)
C42 C41 C46 C45 0.4(6)
P2 C41 C46 C45 173.9(3)
C41 P2 C47 C48 -160.9(3)
C35 P2 C47 C48 90.7(3)
Rh1 P2 C47 C48 -38.3(3)
C41 P2 C47 C52 22.7(4)
C35 P2 C47 C52 -85.8(4)
Rh1 P2 C47 C52 145.2(3)
C52 C47 C48 C49 1.0(6)
P2 C47 C48 C49 -175.6(3)
C47 C48 C49 C50 -0.9(7)
C48 C49 C50 C51 0.7(7)
C49 C50 C51 C52 -0.7(7)
C48 C47 C52 C51 -0.9(6)
P2 C47 C52 C51 175.5(3)
C50 C51 C52 C47 0.8(7)
Rh2 O2 C53 C58 10.2(4)
Rh2 O2 C53 C54 -166.9(3)
O2 C53 C54 C55 178.7(4)
C58 C53 C54 C55 1.5(6)
C53 C54 C55 C56 2.8(7)
C53 C54 C55 Br3 -174.3(3)
C54 C55 C56 C57 -4.1(7)
Br3 C55 C56 C57 172.9(3)
C55 C56 C57 C58 1.1(6)
C56 C57 C58 N8 -169.7(4)
C56 C57 C58 C53 3.2(6)
N7 N8 C58 C57 2.8(6)
Rh2 N8 C58 C57 174.5(3)
N7 N8 C58 C53 -170.7(3)
Rh2 N8 C58 C53 1.0(4)
O2 C53 C58 C57 178.3(4)
C54 C53 C58 C57 -4.5(6)
O2 C53 C58 N8 -8.0(5)
C54 C53 C58 N8 169.2(3)
N8 N7 C59 N6 -0.1(5)
N8 N7 C59 C60 -177.9(4)
C62 N6 C59 N7 -178.4(3)
Rh2 N6 C59 N7 -1.4(4)
C62 N6 C59 C60 -0.3(4)
Rh2 N6 C59 C60 176.6(3)
N7 C59 C60 C61 178.2(4)
N6 C59 C60 C61 0.3(4)
C59 C60 C61 C62 -0.1(4)
C59 N6 C62 N9 179.9(3)
Rh2 N6 C62 N9 5.2(7)
C59 N6 C62 C61 0.3(4)
Rh2 N6 C62 C61 -174.4(4)
N10 N9 C62 N6 -178.9(3)
N10 N9 C62 C61 0.6(6)
C60 C61 C62 N6 -0.1(5)
C60 C61 C62 N9 -179.7(4)
N9 N10 C63 C64 -176.6(4)
N9 N10 C63 C68 5.3(6)
C68 C63 C64 C65 -2.0(7)
N10 C63 C64 C65 179.7(4)
C63 C64 C65 C66 1.2(8)
C64 C65 C66 C67 0.1(7)
C64 C65 C66 Br4 -178.5(4)
C65 C66 C67 C68 -0.5(7)
Br4 C66 C67 C68 178.0(4)
C66 C67 C68 C63 -0.3(7)
C64 C63 C68 C67 1.5(7)
N10 C63 C68 C67 179.6(4)
C81 P3 C75 C76 133.5(4)
C69B P3 C75 C76 25.3(4)
C69A P3 C75 C76 25.3(4)
Rh2 P3 C75 C76 -100.3(4)
C81 P3 C75 C80 -49.9(4)
C69B P3 C75 C80 -158.1(3)
C69A P3 C75 C80 -158.1(3)
Rh2 P3 C75 C80 76.3(3)
C80 C75 C76 C77 0.8(8)
P3 C75 C76 C77 177.4(5)
C75 C76 C77 C78 -0.3(11)
C76 C77 C78 C79 1.0(11)
C77 C78 C79 C80 -2.4(9)
C76 C75 C80 C79 -2.2(7)
P3 C75 C80 C79 -178.8(3)
C78 C79 C80 C75 2.9(7)
C75 P3 C81 C86 160.3(3)
C69B P3 C81 C86 -90.9(4)
C69A P3 C81 C86 -90.9(4)
Rh2 P3 C81 C86 36.9(4)
C75 P3 C81 C82 -25.2(4)
C69B P3 C81 C82 83.7(4)
C69A P3 C81 C82 83.7(4)
Rh2 P3 C81 C82 -148.6(4)
C86 C81 C82 C83 0.2(8)
P3 C81 C82 C83 -174.4(4)
C81 C82 C83 C84 1.4(9)
C82 C83 C84 C85 -2.2(9)
C83 C84 C85 C86 1.3(8)
C82 C81 C86 C85 -1.1(7)
P3 C81 C86 C85 173.6(3)
C84 C85 C86 C81 0.4(7)
C99 P4 C87 C88 -84.0(3)
C93 P4 C87 C88 167.3(3)
Rh2 P4 C87 C88 44.1(4)
C99 P4 C87 C92 87.1(4)
C93 P4 C87 C92 -21.6(4)
Rh2 P4 C87 C92 -144.8(3)
C92 C87 C88 C89 -0.8(7)
P4 C87 C88 C89 170.6(4)
C87 C88 C89 C90 2.0(8)
C88 C89 C90 C91 -1.2(8)
C89 C90 C91 C92 -0.7(8)
C88 C87 C92 C91 -1.1(6)
P4 C87 C92 C91 -172.1(3)
C90 C91 C92 C87 1.9(7)
C99 P4 C93 C98 37.0(3)
C87 P4 C93 C98 143.8(3)
Rh2 P4 C93 C98 -90.4(3)
C99 P4 C93 C94 -150.4(3)
C87 P4 C93 C94 -43.6(3)
Rh2 P4 C93 C94 82.3(3)
C98 C93 C94 C95 -0.1(6)
P4 C93 C94 C95 -172.8(3)
C93 C94 C95 C96 -0.4(6)
C94 C95 C96 C97 0.1(7)
C95 C96 C97 C98 0.6(7)
C94 C93 C98 C97 0.9(6)
P4 C93 C98 C97 173.6(3)
C96 C97 C98 C93 -1.1(6)
C87 P4 C99 C100 126.5(3)
C93 P4 C99 C100 -123.7(3)
Rh2 P4 C99 C100 -0.3(4)
C87 P4 C99 C104 -51.1(3)
C93 P4 C99 C104 58.8(3)
Rh2 P4 C99 C104 -177.9(3)
C104 C99 C100 C101 0.1(6)
P4 C99 C100 C101 -177.4(3)
C99 C100 C101 C102 0.3(6)
C100 C101 C102 C103 -0.6(6)
C101 C102 C103 C104 0.5(7)
C102 C103 C104 C99 0.0(6)
C100 C99 C104 C103 -0.2(6)
P4 C99 C104 C103 177.3(3)
